data_4317790
loop_
_publ_author_name
'Shu-An Li'
'Jiang Xia'
'De-Xi Yang'
'Yan Xu'
'Dong-Feng Li'
'Mei-Fang Wu'
'Wen-Xia Tang'

_publ_section_title
;
 Carboxyester Hydrolysis Catalyzed by a Novel Dicopper(II) Complex with an
 Alcohol-Pendant Macrocycle
;
_journal_name_full 'Inorganic Chemistry'
_journal_page_first 1807
_journal_page_last 1815
_journal_paper_doi 10.1021/ic011019l
_journal_volume 41
_journal_year 2002
_chemical_formula_sum 'C20 H22 Cu Gd N5 O13'
_chemical_formula_weight 761.22
_chemical_name_systematic
;
?
;
_space_group_IT_number 19
_symmetry_cell_setting orthorhombic
_symmetry_space_group_name_Hall 'P 2ac 2ab'
_symmetry_space_group_name_H-M 'P 21 21 21'
_atom_sites_solution_hydrogens geom
_atom_sites_solution_primary direct
_atom_sites_solution_secondary difmap
_audit_creation_method SHELXL
_cell_angle_alpha 90.00
_cell_angle_beta 90.00
_cell_angle_gamma 90.00
_cell_formula_units_Z 4
_cell_length_a 8.585(2)
_cell_length_b 13.791(2)
_cell_length_c 21.196(2)
_cell_measurement_temperature 293(2)
_cell_volume 2509.5(7)
_computing_structure_refinement 'SHELXL-93 (Sheldrick, 1993)'
_computing_structure_solution 'SHELXS-86 (Sheldrick, 1990)'
_diffrn_ambient_temperature 293(2)
_diffrn_radiation_monochromator graphite
_diffrn_radiation_source 'fine-focus sealed tube'
_diffrn_radiation_type MoK\a
_diffrn_radiation_wavelength 0.71073
_diffrn_reflns_av_R_equivalents 0.0000
_diffrn_reflns_av_sigmaI/netI 0.0354
_diffrn_reflns_limit_h_max 10
_diffrn_reflns_limit_h_min -1
_diffrn_reflns_limit_k_max 16
_diffrn_reflns_limit_k_min -1
_diffrn_reflns_limit_l_max 25
_diffrn_reflns_limit_l_min -1
_diffrn_reflns_number 2523
_diffrn_reflns_theta_max 25.00
_diffrn_reflns_theta_min 1.76
_exptl_absorpt_coefficient_mu 2.659
_exptl_crystal_density_diffrn 1.511
_exptl_crystal_F_000 1122
_exptl_crystal_size_max 50
_exptl_crystal_size_mid 32
_exptl_crystal_size_min 18
_refine_diff_density_max 1.540
_refine_diff_density_min -0.765
_refine_diff_density_rms 0.141
_refine_ls_abs_structure_details 'Flack H D (1983), Acta Cryst. A39, 876-881'
_refine_ls_abs_structure_Flack 0.03(4)
_refine_ls_extinction_coef 0.00027(14)
_refine_ls_extinction_expression Fc^*^=kFc[1+0.001xFc^2^\l^3^/sin(2\q)]^-1/4^
_refine_ls_extinction_method SHELXL
_refine_ls_goodness_of_fit_all 1.148
_refine_ls_goodness_of_fit_obs 1.086
_refine_ls_matrix_type full
_refine_ls_number_parameters 362
_refine_ls_number_reflns 2474
_refine_ls_number_restraints 0
_refine_ls_restrained_S_all 1.927
_refine_ls_restrained_S_obs 1.086
_refine_ls_R_factor_all 0.0524
_refine_ls_R_factor_obs 0.0408
_refine_ls_shift/esd_max 0.000
_refine_ls_shift/esd_mean 0.000
_refine_ls_structure_factor_coef Fsqd
_refine_ls_weighting_details 'w=1/[\s^2^(Fo^2^)+(0.0449P)^2^+14.4330P] where P=(Fo^2^+2Fc^2^)/3'
_refine_ls_weighting_scheme calc
_refine_ls_wR_factor_all 0.1900
_refine_ls_wR_factor_obs 0.1004
_reflns_number_observed 2222
_reflns_number_total 2523
_reflns_observed_criterion >2sigma(I)
_cod_data_source_file ic011019l_1.cif
_cod_data_source_block tku1040
_cod_depositor_comments
;
The following automatic conversions were performed:

'_symmetry_cell_setting' value 'Orthorhombic' changed to
'orthorhombic' according to the built-in table from CIF Core
dictionary named 'cif_core.dic' version 2.4.1 from 2010-06-29.

Automatic conversion script
Id: cif_fix_values 1646 2011-03-28 12:23:43Z adriana 

The following automatic conversions were performed:

'_refine_ls_weighting_scheme' value 'calc
w=1/[\s^2^(Fo^2^)+(0.0449P)^2^+14.4330P] where P=(Fo^2^+2Fc^2^)/3'
was changed to 'calc'. New tag '_refine_ls_weighting_details' was
created. The value of the new tag was set to
'w=1/[\s^2^(Fo^2^)+(0.0449P)^2^+14.4330P] where P=(Fo^2^+2Fc^2^)/3'.

Automatic conversion script
Id: cif_fix_values 3143 2015-03-26 13:38:13Z robertas 

2020-11-04
Z value changed to be consistent with given formula
                 miguel
;
_cod_original_formula_units_Z 3
_cod_original_cell_volume 2509.5(8)
_cod_original_formula_sum 'C20 H22 N5 O13 Cu Gd'
_cod_database_code 4317790

loop_
_symmetry_equiv_pos_as_xyz
'x, y, z'
'-x+1/2, -y, z+1/2'
'-x, y+1/2, -z+1/2'
'x+1/2, -y+1/2, -z'

loop_
_atom_site_aniso_label
_atom_site_aniso_U_11
_atom_site_aniso_U_22
_atom_site_aniso_U_33
_atom_site_aniso_U_23
_atom_site_aniso_U_13
_atom_site_aniso_U_12
Gd 0.0254(3) 0.0275(3) 0.0381(3) -0.0031(3) -0.0038(2) -0.0004(3)
Cu 0.0306(7) 0.0273(7) 0.0543(9) -0.0045(7) -0.0110(8) -0.0018(7)
O10 0.042(5) 0.049(6) 0.065(6) -0.005(5) -0.004(4) -0.012(6)
O8 0.096(8) 0.055(6) 0.058(6) 0.001(6) 0.015(6) -0.016(8)
O1 0.026(4) 0.028(4) 0.056(5) -0.006(4) -0.013(4) 0.002(4)
N4 0.062(7) 0.041(6) 0.043(6) -0.008(6) 0.000(5) -0.010(7)
O9 0.041(5) 0.079(9) 0.076(7) 0.002(6) -0.001(6) -0.006(6)
N1 0.033(5) 0.032(6) 0.052(6) -0.009(5) -0.006(5) 0.004(5)
O2 0.030(5) 0.024(4) 0.069(6) 0.000(4) -0.008(5) -0.004(4)
O12 0.038(6) 0.060(7) 0.064(7) -0.012(5) -0.005(5) 0.008(5)
C6 0.028(7) 0.048(7) 0.038(8) 0.001(6) -0.001(6) 0.006(6)
N2 0.039(6) 0.027(5) 0.042(6) -0.009(5) -0.010(5) -0.004(5)
C7 0.028(6) 0.039(7) 0.054(8) 0.002(6) 0.005(6) 0.007(6)
O13 0.048(6) 0.040(5) 0.062(6) -0.003(5) 0.009(5) 0.003(5)
C10 0.035(7) 0.033(7) 0.055(9) -0.015(6) 0.011(7) -0.011(6)
C11 0.036(7) 0.024(6) 0.044(7) 0.002(5) 0.012(6) 0.000(5)
N5 0.037(7) 0.058(8) 0.049(8) 0.009(7) -0.004(6) 0.024(7)
O4 0.033(5) 0.037(5) 0.053(6) 0.002(4) -0.001(4) 0.008(4)
C15 0.042(7) 0.030(6) 0.029(6) -0.006(5) 0.006(6) 0.006(6)
O6 0.038(5) 0.038(5) 0.085(7) -0.011(5) -0.006(6) 0.001(4)
C16 0.021(6) 0.031(6) 0.052(8) -0.009(6) 0.011(6) -0.003(5)
C14 0.050(8) 0.035(7) 0.059(8) 0.009(6) 0.003(8) 0.005(7)
C13 0.067(10) 0.036(7) 0.054(9) 0.004(6) 0.002(8) -0.012(7)
N3 0.028(6) 0.068(9) 0.072(9) -0.001(7) 0.001(6) -0.006(6)
O3 0.038(5) 0.028(4) 0.043(5) -0.006(4) -0.010(4) -0.003(4)
O5 0.034(6) 0.131(12) 0.093(8) -0.007(8) -0.010(6) -0.021(7)
C19 0.035(7) 0.043(7) 0.043(8) 0.001(6) -0.012(6) -0.002(6)
O11 0.069(8) 0.097(9) 0.051(6) 0.023(7) 0.013(6) 0.032(7)
C1 0.021(6) 0.029(6) 0.048(7) 0.007(5) 0.003(5) 0.000(5)
C17 0.055(8) 0.023(5) 0.062(9) -0.013(5) -0.017(8) -0.002(7)
C3 0.042(7) 0.020(6) 0.068(10) -0.011(6) 0.010(7) 0.002(5)
C2 0.021(6) 0.027(6) 0.043(7) -0.005(5) 0.007(6) -0.009(5)
O7 0.049(7) 0.089(9) 0.079(8) -0.031(7) 0.003(6) -0.018(7)
C8 0.044(8) 0.051(8) 0.057(8) -0.013(7) -0.023(7) 0.018(7)
C12 0.049(8) 0.036(7) 0.059(9) -0.011(6) 0.019(7) -0.010(7)
C9 0.043(8) 0.055(9) 0.049(8) -0.018(7) -0.002(7) -0.006(7)
C20 0.045(8) 0.044(8) 0.082(12) 0.001(8) -0.001(8) 0.005(7)
C5 0.036(7) 0.034(6) 0.059(9) 0.002(6) -0.001(7) 0.014(6)
C4 0.044(8) 0.021(6) 0.095(12) -0.002(7) 0.000(8) 0.011(6)
C18 0.051(8) 0.024(6) 0.069(10) 0.005(6) -0.014(8) -0.006(6)

loop_
_atom_site_label
_atom_site_type_symbol
_atom_site_fract_x
_atom_site_fract_y
_atom_site_fract_z
_atom_site_U_iso_or_equiv
_atom_site_thermal_displace_type
_atom_site_occupancy
_atom_site_calc_flag
_atom_site_refinement_flags
_atom_site_disorder_group
Gd Gd 0.74025(6) 0.49873(4) 0.09850(2) 0.0303(2) Uani 1 d . .
Cu Cu 1.0637(2) 0.55618(11) 0.18321(8) 0.0374(4) Uani 1 d . .
O10 O 0.7215(11) 0.4895(8) -0.0164(5) 0.052(2) Uani 1 d . .
O8 O 0.9107(15) 0.5040(8) -0.0835(5) 0.070(3) Uani 1 d . .
O1 O 0.9571(10) 0.4441(6) 0.1542(4) 0.037(2) Uani 1 d . .
N4 N 0.8610(14) 0.5073(10) -0.0286(5) 0.049(3) Uani 1 d . .
O9 O 0.9455(12) 0.5265(8) 0.0172(5) 0.066(3) Uani 1 d . .
N1 N 1.2011(12) 0.4862(7) 0.2386(5) 0.039(2) Uani 1 d . .
O2 O 0.9092(10) 0.6246(6) 0.1367(5) 0.041(2) Uani 1 d . .
O12 O 0.6833(12) 0.5344(8) 0.2134(5) 0.054(3) Uani 1 d . .
C6 C 1.1443(16) 0.3276(10) 0.1950(6) 0.038(3) Uani 1 d . .
N2 N 1.1754(14) 0.6700(7) 0.2095(5) 0.036(3) Uani 1 d . .
C7 C 1.2205(15) 0.3940(9) 0.2375(7) 0.040(3) Uani 1 d . .
H7A H 1.2897(15) 0.3677(9) 0.2667(7) 0.048 Uiso 1 calc R .
O13 O 0.6389(11) 0.3897(7) 0.1832(5) 0.050(2) Uani 1 d . .
C10 C 1.1445(16) 0.7572(9) 0.1912(7) 0.041(4) Uani 1 d . .
H10A H 1.2098(16) 0.8065(9) 0.2052(7) 0.049 Uiso 1 calc R .
C11 C 1.0152(15) 0.7844(8) 0.1504(6) 0.035(3) Uani 1 d . .
N5 N 0.6393(14) 0.4496(10) 0.2261(6) 0.048(3) Uani 1 d . .
O4 O 0.6826(10) 0.6838(6) 0.0704(4) 0.041(2) Uani 1 d . .
C15 C 0.7814(16) 0.7553(8) 0.0905(5) 0.033(3) Uani 1 d . .
O6 O 0.4623(11) 0.5369(7) 0.1126(5) 0.054(3) Uani 1 d . .
C16 C 0.9076(14) 0.7189(9) 0.1280(7) 0.034(3) Uani 1 d . .
C14 C 0.7732(19) 0.8520(9) 0.0768(7) 0.048(3) Uani 1 d . .
H14A H 0.6886(19) 0.8751(9) 0.0539(7) 0.057 Uiso 1 calc R .
C13 C 0.8848(19) 0.9150(10) 0.0956(7) 0.052(4) Uani 1 d . .
H13A H 0.8807(19) 0.9793(10) 0.0827(7) 0.063 Uiso 1 calc R .
N3 N 0.4040(14) 0.4674(10) 0.0804(7) 0.056(4) Uani 1 d . .
O3 O 0.8369(10) 0.3242(6) 0.0759(4) 0.036(2) Uani 1 d . .
O5 O 0.2643(13) 0.4576(11) 0.0748(6) 0.086(4) Uani 1 d . .
C19 C 0.5482(15) 0.7120(10) 0.0339(6) 0.040(3) Uani 1 d . .
H19A H 0.5082(15) 0.6560(10) 0.0114(6) 0.048 Uiso 1 calc R .
H19B H 0.5787(15) 0.7602(10) 0.0029(6) 0.048 Uiso 1 calc R .
O11 O 0.6009(14) 0.4302(10) 0.2803(5) 0.072(4) Uani 1 d . .
C1 C 1.0185(14) 0.3560(8) 0.1559(6) 0.033(3) Uani 1 d . .
C17 C 0.7671(18) 0.2597(8) 0.0292(6) 0.047(3) Uani 1 d . .
H17A H 0.8491(18) 0.2234(8) 0.0084(6) 0.056 Uiso 1 calc R .
H17B H 0.7147(18) 0.2984(8) -0.0026(6) 0.056 Uiso 1 calc R .
C3 C 1.0163(16) 0.1949(8) 0.1112(7) 0.043(3) Uani 1 d . .
H3A H 0.9752(16) 0.1513(8) 0.0822(7) 0.052 Uiso 1 calc R .
C2 C 0.9556(14) 0.2866(8) 0.1147(6) 0.030(3) Uani 1 d . .
O7 O 0.4967(13) 0.4084(9) 0.0567(6) 0.072(4) Uani 1 d . .
C8 C 1.2766(17) 0.5528(10) 0.2831(7) 0.051(4) Uani 1 d . .
H8A H 1.3723(17) 0.5244(10) 0.2989(7) 0.061 Uiso 1 calc R .
H8B H 1.2083(17) 0.5653(10) 0.3187(7) 0.061 Uiso 1 calc R .
C12 C 1.0050(18) 0.8839(10) 0.1341(7) 0.048(4) Uani 1 d . .
H12A H 1.0783(18) 0.9278(10) 0.1491(7) 0.058 Uiso 1 calc R .
C9 C 1.3116(18) 0.6464(11) 0.2487(7) 0.049(4) Uani 1 d . .
H9A H 1.3310(18) 0.6981(11) 0.2788(7) 0.059 Uiso 1 calc R .
H9B H 1.4033(18) 0.6388(11) 0.2225(7) 0.059 Uiso 1 calc R .
C20 C 0.4230(19) 0.7528(11) 0.0751(8) 0.057(4) Uani 1 d . .
H20A H 0.3353(19) 0.7709(11) 0.0497(8) 0.085 Uiso 1 calc R .
H20B H 0.4619(19) 0.8089(11) 0.0969(8) 0.085 Uiso 1 calc R .
H20C H 0.3915(19) 0.7048(11) 0.1053(8) 0.085 Uiso 1 calc R .
C5 C 1.1968(17) 0.2304(9) 0.1929(7) 0.043(3) Uani 1 d . .
H5A H 1.2727(17) 0.2099(9) 0.2213(7) 0.051 Uiso 1 calc R .
C4 C 1.1374(17) 0.1657(9) 0.1498(8) 0.053(4) Uani 1 d . .
H4A H 1.1780(17) 0.1034(9) 0.1467(8) 0.064 Uiso 1 calc R .
C18 C 0.6524(17) 0.1898(9) 0.0573(8) 0.048(4) Uani 1 d . .
H18A H 0.6104(17) 0.1494(9) 0.0246(8) 0.072 Uiso 1 calc R .
H18B H 0.5695(17) 0.2252(9) 0.0771(8) 0.072 Uiso 1 calc R .
H18C H 0.7039(17) 0.1502(9) 0.0881(8) 0.072 Uiso 1 calc R .

loop_
_atom_type_symbol
_atom_type_description
_atom_type_scat_dispersion_real
_atom_type_scat_dispersion_imag
_atom_type_scat_source
C C 0.0033 0.0016 'International Tables Vol C Tables 4.2.6.8 and 6.1.1.4'
H H 0.0000 0.0000 'International Tables Vol C Tables 4.2.6.8 and 6.1.1.4'
N N 0.0061 0.0033 'International Tables Vol C Tables 4.2.6.8 and 6.1.1.4'
O O 0.0106 0.0060 'International Tables Vol C Tables 4.2.6.8 and 6.1.1.4'
Cu Cu 0.3201 1.2651 'International Tables Vol C Tables 4.2.6.8 and 6.1.1.4'
Gd Gd -0.1653 3.9035 'International Tables Vol C Tables 4.2.6.8 and 6.1.1.4'

loop_
_geom_angle_atom_site_label_1
_geom_angle_atom_site_label_2
_geom_angle_atom_site_label_3
_geom_angle
_geom_angle_site_symmetry_1
_geom_angle_site_symmetry_3
_geom_angle_publ_flag
O1 Gd O2 65.2(3) . . ?
O1 Gd O10 122.7(3) . . ?
O2 Gd O10 114.4(3) . . ?
O1 Gd O6 141.4(3) . . ?
O2 Gd O6 112.9(3) . . ?
O10 Gd O6 93.9(3) . . ?
O1 Gd O9 80.5(4) . . ?
O2 Gd O9 72.3(4) . . ?
O10 Gd O9 50.6(3) . . ?
O6 Gd O9 137.4(4) . . ?
O1 Gd O13 73.7(3) . . ?
O2 Gd O13 113.8(3) . . ?
O10 Gd O13 131.4(4) . . ?
O6 Gd O13 72.8(3) . . ?
O9 Gd O13 146.6(3) . . ?
O1 Gd O12 74.3(3) . . ?
O2 Gd O12 69.6(3) . . ?
O10 Gd O12 162.9(3) . . ?
O6 Gd O12 69.8(4) . . ?
O9 Gd O12 140.5(4) . . ?
O13 Gd O12 50.1(3) . . ?
O1 Gd O3 62.4(3) . . ?
O2 Gd O3 122.7(3) . . ?
O10 Gd O3 77.8(3) . . ?
O6 Gd O3 122.1(3) . . ?
O9 Gd O3 77.8(3) . . ?
O13 Gd O3 71.7(3) . . ?
O12 Gd O3 114.9(3) . . ?
O1 Gd O7 131.5(4) . . ?
O2 Gd O7 161.8(4) . . ?
O10 Gd O7 65.2(4) . . ?
O6 Gd O7 50.4(3) . . ?
O9 Gd O7 114.1(4) . . ?
O13 Gd O7 71.0(4) . . ?
O12 Gd O7 105.5(4) . . ?
O3 Gd O7 75.4(3) . . ?
O1 Gd O4 124.8(3) . . ?
O2 Gd O4 59.7(3) . . ?
O10 Gd O4 79.3(3) . . ?
O6 Gd O4 69.1(3) . . ?
O9 Gd O4 80.2(3) . . ?
O13 Gd O4 132.2(3) . . ?
O12 Gd O4 89.6(3) . . ?
O3 Gd O4 155.1(3) . . ?
O7 Gd O4 103.5(4) . . ?
O1 Gd N4 101.5(3) . . ?
O2 Gd N4 93.9(3) . . ?
O10 Gd N4 25.4(3) . . ?
O6 Gd N4 116.9(4) . . ?
O9 Gd N4 25.3(3) . . ?
O13 Gd N4 145.1(3) . . ?
O12 Gd N4 163.4(3) . . ?
O3 Gd N4 75.5(3) . . ?
O7 Gd N4 89.5(4) . . ?
O4 Gd N4 79.6(3) . . ?
O1 Gd N5 72.1(3) . . ?
O2 Gd N5 92.0(4) . . ?
O10 Gd N5 153.0(4) . . ?
O6 Gd N5 69.5(3) . . ?
O9 Gd N5 152.3(3) . . ?
O13 Gd N5 24.6(3) . . ?
O12 Gd N5 25.5(3) . . ?
O3 Gd N5 92.9(3) . . ?
O7 Gd N5 88.0(4) . . ?
O4 Gd N5 112.0(3) . . ?
N4 Gd N5 168.4(4) . . ?
O1 Cu O2 84.3(4) . . ?
O1 Cu N2 177.9(5) . . ?
O2 Cu N2 95.3(4) . . ?
O1 Cu N1 94.8(4) . . ?
O2 Cu N1 172.9(4) . . ?
N2 Cu N1 85.8(5) . . ?
O1 Cu Gd 41.0(2) . . ?
O2 Cu Gd 43.4(2) . . ?
N2 Cu Gd 138.6(3) . . ?
N1 Cu Gd 134.9(3) . . ?
N4 O10 Gd 97.6(7) . . ?
C1 O1 Cu 123.1(7) . . ?
C1 O1 Gd 128.9(7) . . ?
Cu O1 Gd 106.6(4) . . ?
O9 N4 O8 122.7(13) . . ?
O9 N4 O10 116.2(11) . . ?
O8 N4 O10 121.1(12) . . ?
O9 N4 Gd 59.3(7) . . ?
O8 N4 Gd 175.5(11) . . ?
O10 N4 Gd 57.0(6) . . ?
N4 O9 Gd 95.4(8) . . ?
C7 N1 C8 125.0(12) . . ?
C7 N1 Cu 124.5(10) . . ?
C8 N1 Cu 110.4(8) . . ?
C16 O2 Cu 124.8(9) . . ?
C16 O2 Gd 131.4(8) . . ?
Cu O2 Gd 103.7(3) . . ?
N5 O12 Gd 94.7(8) . . ?
C5 C6 C1 119.2(13) . . ?
C5 C6 C7 118.4(12) . . ?
C1 C6 C7 122.4(12) . . ?
C10 N2 C9 122.6(12) . . ?
C10 N2 Cu 124.8(10) . . ?
C9 N2 Cu 112.3(8) . . ?
N1 C7 C6 125.5(13) . . ?
N5 O13 Gd 97.3(8) . . ?
N2 C10 C11 125.1(12) . . ?
C16 C11 C12 120.6(13) . . ?
C16 C11 C10 123.2(11) . . ?
C12 C11 C10 116.2(12) . . ?
O11 N5 O13 123.2(15) . . ?
O11 N5 O12 118.9(15) . . ?
O13 N5 O12 117.9(13) . . ?
O11 N5 Gd 178.1(11) . . ?
O13 N5 Gd 58.1(7) . . ?
O12 N5 Gd 59.8(7) . . ?
C15 O4 C19 117.9(9) . . ?
C15 O4 Gd 120.4(7) . . ?
C19 O4 Gd 121.8(7) . . ?
C14 C15 O4 127.3(13) . . ?
C14 C15 C16 119.9(13) . . ?
O4 C15 C16 112.8(10) . . ?
N3 O6 Gd 98.9(8) . . ?
O2 C16 C11 126.5(13) . . ?
O2 C16 C15 115.6(11) . . ?
C11 C16 C15 117.9(11) . . ?
C13 C14 C15 121.8(15) . . ?
C14 C13 C12 120.2(13) . . ?
O5 N3 O7 121.3(15) . . ?
O5 N3 O6 121.5(15) . . ?
O7 N3 O6 117.1(11) . . ?
O5 N3 Gd 177.2(12) . . ?
O7 N3 Gd 61.4(7) . . ?
O6 N3 Gd 55.7(6) . . ?
C2 O3 C17 117.9(9) . . ?
C2 O3 Gd 117.8(6) . . ?
C17 O3 Gd 124.1(7) . . ?
O4 C19 C20 111.3(11) . . ?
O1 C1 C2 117.1(11) . . ?
O1 C1 C6 125.0(12) . . ?
C2 C1 C6 117.9(11) . . ?
O3 C17 C18 113.1(12) . . ?
C2 C3 C4 121.5(13) . . ?
C3 C2 C1 121.1(12) . . ?
C3 C2 O3 125.7(11) . . ?
C1 C2 O3 113.0(10) . . ?
N3 O7 Gd 93.7(8) . . ?
N1 C8 C9 108.2(11) . . ?
C13 C12 C11 119.3(13) . . ?
N2 C9 C8 107.7(11) . . ?
C4 C5 C6 121.1(13) . . ?
C5 C4 C3 118.9(12) . . ?

loop_
_geom_bond_atom_site_label_1
_geom_bond_atom_site_label_2
_geom_bond_distance
_geom_bond_site_symmetry_2
_geom_bond_publ_flag
Gd O1 2.330(8) . ?
Gd O2 2.403(8) . ?
Gd O10 2.444(10) . ?
Gd O6 2.462(10) . ?
Gd O9 2.495(11) . ?
Gd O13 2.498(10) . ?
Gd O12 2.532(11) . ?
Gd O3 2.590(8) . ?
Gd O7 2.590(11) . ?
Gd O4 2.667(8) . ?
Gd N4 2.888(11) . ?
Gd N5 2.920(13) . ?
Cu O1 1.899(8) . ?
Cu O2 1.903(9) . ?
Cu N2 1.922(10) . ?
Cu N1 1.923(10) . ?
O10 N4 1.249(15) . ?
O8 N4 1.241(14) . ?
O1 C1 1.324(14) . ?
N4 O9 1.239(15) . ?
N1 C7 1.28(2) . ?
N1 C8 1.47(2) . ?
O2 C16 1.313(14) . ?
O12 N5 1.26(2) . ?
C6 C5 1.41(2) . ?
C6 C1 1.42(2) . ?
C6 C7 1.44(2) . ?
N2 C10 1.29(2) . ?
N2 C9 1.47(2) . ?
O13 N5 1.23(2) . ?
C10 C11 1.46(2) . ?
C11 C16 1.38(2) . ?
C11 C12 1.42(2) . ?
N5 O11 1.23(2) . ?
O4 C15 1.37(2) . ?
O4 C19 1.443(15) . ?
C15 C14 1.37(2) . ?
C15 C16 1.44(2) . ?
O6 N3 1.28(2) . ?
C14 C13 1.35(2) . ?
C13 C12 1.38(2) . ?
N3 O5 1.21(2) . ?
N3 O7 1.24(2) . ?
O3 C2 1.41(2) . ?
O3 C17 1.460(14) . ?
C19 C20 1.50(2) . ?
C1 C2 1.40(2) . ?
C17 C18 1.50(2) . ?
C3 C2 1.37(2) . ?
C3 C4 1.38(2) . ?
C8 C9 1.51(2) . ?
C5 C4 1.37(2) . ?
